data_7037398
loop_
_publ_author_name
'Eady, Shawn C.'
'Breault, Tanya'
'Thompson, Levi'
'Lehnert, Nicolai'

_publ_section_title
;
 Highly functionalizable penta-coordinate iron hydrogen production
 catalysts with low overpotentials.
;
_journal_issue 3
_journal_name_full 'Dalton transactions (Cambridge, England : 2003)'
_journal_page_first 1138
_journal_page_last 1151
_journal_paper_doi 10.1039/c5dt03744a
_journal_volume 45
_journal_year 2016
_chemical_formula_moiety 'C34 H31 Co N O P2 S2'
_chemical_formula_sum 'C34 H31 Co N O P2 S2'
_chemical_formula_weight 654.59
_chemical_name_systematic
;
 ?
;
_space_group_crystal_system monoclinic
_space_group_IT_number 14
_space_group_name_Hall '-P 2yn'
_space_group_name_H-M_alt 'P 1 21/n 1'
_symmetry_space_group_name_Hall '-P 2yn'
_symmetry_space_group_name_H-M 'P 1 21/n 1'
_atom_sites_solution_hydrogens geom
_atom_sites_solution_primary direct
_atom_sites_solution_secondary difmap
_audit_creation_date 2013-01-25
_audit_creation_method
;
  Olex2 1.2
  (compiled Dec  5 2012 16:17:34, GUI svn.r4385)
;
_audit_update_record
;
2015-09-21 deposited with the CCDC.
2015-11-19 downloaded from the CCDC.
;
_cell_angle_alpha 90.00
_cell_angle_beta 90.131(6)
_cell_angle_gamma 90.00
_cell_formula_units_Z 4
_cell_length_a 9.8105(16)
_cell_length_b 18.093(3)
_cell_length_c 18.118(3)
_cell_measurement_reflns_used 29997
_cell_measurement_temperature 85(2)
_cell_measurement_theta_max 68.30
_cell_measurement_theta_min 3.50
_cell_volume 3216.0(9)
_computing_cell_refinement 'CrystalClear-SM Expert 2.0 r12'
_computing_data_collection 'CrystalClear-SM Expert 2.0 r12 (Rigaku, 2011)'
_computing_data_reduction 'CrystalClear-SM Expert 2.0 r12'
_computing_molecular_graphics
;
O. V. Dolomanov, L. J. Bourhis, R. J. Gildea, J. A. K. Howard and H. Puschmann,
OLEX2: a complete structure solution, refinement and analysis program.
J. Appl. Cryst. (2009). 42, 339-341.
;
_computing_publication_material
;
O. V. Dolomanov, L. J. Bourhis, R. J. Gildea, J. A. K. Howard and H. Puschmann,
OLEX2: a complete structure solution, refinement and analysis program.
J. Appl. Cryst. (2009). 42, 339-341.
;
_computing_structure_refinement 'SHELXL-97 (Sheldrick, 1997)'
_computing_structure_solution 'SHELXS-97 (Sheldrick, 1990)'
_diffrn_ambient_temperature 85(2)
_diffrn_detector_area_resol_mean 29.257
_diffrn_measured_fraction_theta_full 0.997
_diffrn_measured_fraction_theta_max 0.997
_diffrn_measurement_device_type 'Rigaku Saturn944+ CCD'
_diffrn_measurement_method \w
_diffrn_radiation_monochromator confocal
_diffrn_radiation_type CuK\a
_diffrn_radiation_wavelength 1.54178
_diffrn_reflns_av_R_equivalents 0.1018
_diffrn_reflns_av_unetI/netI 0.0479
_diffrn_reflns_limit_h_max 11
_diffrn_reflns_limit_h_min -11
_diffrn_reflns_limit_k_max 21
_diffrn_reflns_limit_k_min -21
_diffrn_reflns_limit_l_max 21
_diffrn_reflns_limit_l_min -21
_diffrn_reflns_number 73268
_diffrn_reflns_theta_full 68.39
_diffrn_reflns_theta_max 68.39
_diffrn_reflns_theta_min 3.45
_diffrn_source 'micro-focus rotating'
_diffrn_standards_number 0
_exptl_absorpt_coefficient_mu 6.549
_exptl_absorpt_correction_T_max 0.771
_exptl_absorpt_correction_T_min 0.514
_exptl_absorpt_correction_type multi-scan
_exptl_absorpt_process_details
;
    Higashi, T. (1995). Program for Absorption Correction.
    Rigaku Corporation, Tokyo, Japan.
;
_exptl_crystal_colour brown
_exptl_crystal_density_diffrn 1.352
_exptl_crystal_density_method 'not measured'
_exptl_crystal_description plate
_exptl_crystal_F_000 1356
_exptl_crystal_size_max 0.18
_exptl_crystal_size_mid 0.09
_exptl_crystal_size_min 0.04
_refine_diff_density_max 0.502
_refine_diff_density_min -0.944
_refine_diff_density_rms 0.087
_refine_ls_extinction_method none
_refine_ls_goodness_of_fit_ref 1.140
_refine_ls_hydrogen_treatment constr
_refine_ls_matrix_type full
_refine_ls_number_parameters 370
_refine_ls_number_reflns 5876
_refine_ls_number_restraints 0
_refine_ls_restrained_S_all 1.140
_refine_ls_R_factor_all 0.0514
_refine_ls_R_factor_gt 0.0467
_refine_ls_shift/su_max 0.001
_refine_ls_shift/su_mean 0.000
_refine_ls_structure_factor_coef Fsqd
_refine_ls_weighting_details 'calc w=1/[\s^2^(Fo^2^)+(0.0800P)^2^+0.0000P] where P=(Fo^2^+2Fc^2^)/3'
_refine_ls_weighting_scheme calc
_refine_ls_wR_factor_gt 0.1293
_refine_ls_wR_factor_ref 0.1318
_reflns_number_gt 5164
_reflns_number_total 5876
_reflns_threshold_expression >2sigma(I)
_cod_data_source_file c5dt03744a2.cif
_cod_data_source_block sec3
_cod_depositor_comments 'Adding full bibliography for 7037396--7037398.cif.'
_cod_database_code 7037398
_olex2_refinement_description
;
1. Others
 Fixed Uiso: H3A(0.027) H4A(0.026) H5A(0.028) H6A(0.028) H9A(0.027)
 H10A(0.031) H11A(0.032) H12A(0.039) H13A(0.033) H15A(0.029) H16A(0.034)
 H17A(0.031) H18A(0.029) H19A(0.024) H21A(0.024) H22A(0.028) H23A(0.03)
 H24A(0.03) H25A(0.026) H27A(0.024) H28A(0.027) H29A(0.027) H30A(0.027)
 H31A(0.022) H32A(0.023) H33A(0.038) H33B(0.038) H33C(0.038) H34A(0.038)
 H34B(0.038) H34C(0.038)
 Fixed X: H3A(-0.4166) H4A(-0.4102) H5A(-0.2039) H6A(-0.0063) H9A(0.2111)
 H10A(0.3313) H11A(0.4927) H12A(0.53) H13A(0.4084) H15A(0.4681) H16A(0.6027)
 H17A(0.5193) H18A(0.2992) H19A(0.1629) H21A(-0.1997) H22A(-0.2971) H23A(-
 0.274) H24A(-0.1525) H25A(-0.0595) H27A(-0.3264) H28A(-0.4674) H29A(-0.3736)
 H30A(-0.1375) H31A(0.0047) H32A(0.2942) H33A(0.135) H33B(0.1966) H33C(0.047)
 H34A(0.2457) H34B(0.1152) H34C(0.2649)
 Fixed Y: H3A(0.841) H4A(0.9431) H5A(1.0041) H6A(0.9668) H9A(0.6857)
 H10A(0.7467) H11A(0.8361) H12A(0.8674) H13A(0.8079) H15A(0.6557) H16A(0.618)
 H17A(0.6264) H18A(0.6718) H19A(0.7085) H21A(0.5029) H22A(0.421) H23A(0.4425)
 H24A(0.5451) H25A(0.6285) H27A(0.6335) H28A(0.6519) H29A(0.6645) H30A(0.6556)
 H31A(0.6371) H32A(0.5637) H33A(0.5327) H33B(0.4603) H33C(0.4882) H34A(0.5395)
 H34B(0.4922) H34C(0.4644)
 Fixed Z: H3A(0.1165) H4A(0.0378) H5A(0.0167) H6A(0.0778) H9A(0.4219)
 H10A(0.5151) H11A(0.4845) H12A(0.3616) H13A(0.2679) H15A(0.248) H16A(0.1493)
 H17A(0.0289) H18A(0.0074) H19A(0.1067) H21A(0.292) H22A(0.2077) H23A(0.0812)
 H24A(0.0391) H25A(0.1224) H27A(0.3053) H28A(0.4066) H29A(0.5246) H30A(0.5408)
 H31A(0.439) H32A(0.3153) H33A(0.4069) H33B(0.3688) H33C(0.3471) H34A(0.19)
 H34B(0.2138) H34C(0.2355)
;

loop_
_space_group_symop_id
_space_group_symop_operation_xyz
1 'x, y, z'
2 '-x+1/2, y+1/2, -z+1/2'
3 '-x, -y, -z'
4 'x-1/2, -y-1/2, z-1/2'

loop_
_atom_site_label
_atom_site_type_symbol
_atom_site_fract_x
_atom_site_fract_y
_atom_site_fract_z
_atom_site_U_iso_or_equiv
_atom_site_adp_type
_atom_site_occupancy
_atom_site_symmetry_multiplicity
_atom_site_calc_flag
_atom_site_refinement_flags
H3A H -0.4166 0.8410 0.1165 0.027 Uiso 1 1 calc R
H4A H -0.4102 0.9431 0.0378 0.026 Uiso 1 1 calc R
H5A H -0.2039 1.0041 0.0167 0.028 Uiso 1 1 calc R
H6A H -0.0063 0.9668 0.0778 0.028 Uiso 1 1 calc R
H9A H 0.2111 0.6857 0.4219 0.027 Uiso 1 1 calc R
H10A H 0.3313 0.7467 0.5151 0.031 Uiso 1 1 calc R
H11A H 0.4927 0.8361 0.4845 0.032 Uiso 1 1 calc R
H12A H 0.5300 0.8674 0.3616 0.039 Uiso 1 1 calc R
H13A H 0.4084 0.8079 0.2679 0.033 Uiso 1 1 calc R
H15A H 0.4681 0.6557 0.2480 0.029 Uiso 1 1 calc R
H16A H 0.6027 0.6180 0.1493 0.034 Uiso 1 1 calc R
H17A H 0.5193 0.6264 0.0289 0.031 Uiso 1 1 calc R
H18A H 0.2992 0.6718 0.0074 0.029 Uiso 1 1 calc R
H19A H 0.1629 0.7085 0.1067 0.024 Uiso 1 1 calc R
H21A H -0.1997 0.5029 0.2920 0.024 Uiso 1 1 calc R
H22A H -0.2971 0.4210 0.2077 0.028 Uiso 1 1 calc R
H23A H -0.2740 0.4425 0.0812 0.030 Uiso 1 1 calc R
H24A H -0.1525 0.5451 0.0391 0.030 Uiso 1 1 calc R
H25A H -0.0595 0.6285 0.1224 0.026 Uiso 1 1 calc R
H27A H -0.3264 0.6335 0.3053 0.024 Uiso 1 1 calc R
H28A H -0.4674 0.6519 0.4066 0.027 Uiso 1 1 calc R
H29A H -0.3736 0.6645 0.5246 0.027 Uiso 1 1 calc R
H30A H -0.1375 0.6556 0.5408 0.027 Uiso 1 1 calc R
H31A H 0.0047 0.6371 0.4390 0.022 Uiso 1 1 calc R
H32A H 0.2942 0.5637 0.3153 0.023 Uiso 1 1 calc R
H33A H 0.1350 0.5327 0.4069 0.038 Uiso 1 1 calc R
H33B H 0.1966 0.4603 0.3688 0.038 Uiso 1 1 calc R
H33C H 0.0470 0.4882 0.3471 0.038 Uiso 1 1 calc R
H34A H 0.2457 0.5395 0.1900 0.038 Uiso 1 1 calc R
H34B H 0.1152 0.4922 0.2138 0.038 Uiso 1 1 calc R
H34C H 0.2649 0.4644 0.2355 0.038 Uiso 1 1 calc R
C1 C -0.0248(3) 0.80013(15) 0.33623(17) 0.0209(6) Uani 1 1 d .
C2 C -0.2147(3) 0.84271(15) 0.14493(16) 0.0168(6) Uani 1 1 d .
C3 C -0.3331(3) 0.86647(16) 0.10877(17) 0.0224(6) Uani 1 1 d .
C4 C -0.3294(3) 0.92683(16) 0.06172(17) 0.0219(6) Uani 1 1 d .
C5 C -0.2069(3) 0.96338(16) 0.04970(17) 0.0237(6) Uani 1 1 d .
C6 C -0.0892(3) 0.94082(16) 0.08556(17) 0.0230(6) Uani 1 1 d .
C7 C -0.0916(3) 0.87999(15) 0.13309(16) 0.0184(6) Uani 1 1 d .
C8 C 0.2970(3) 0.74008(15) 0.33530(17) 0.0172(6) Uani 1 1 d .
C9 C 0.2756(3) 0.72267(18) 0.40930(17) 0.0222(6) Uani 1 1 d .
C10 C 0.3475(3) 0.75865(17) 0.46481(19) 0.0257(7) Uani 1 1 d .
C11 C 0.4426(3) 0.81200(17) 0.44663(19) 0.0271(7) Uani 1 1 d .
C12 C 0.4651(4) 0.83039(19) 0.3737(2) 0.0324(8) Uani 1 1 d .
C13 C 0.3928(3) 0.79491(17) 0.31799(18) 0.0273(7) Uani 1 1 d .
C14 C 0.3014(3) 0.68473(15) 0.18729(16) 0.0192(6) Uani 1 1 d .
C15 C 0.4331(3) 0.65849(18) 0.19916(18) 0.0246(7) Uani 1 1 d .
C16 C 0.5135(3) 0.63650(19) 0.14054(19) 0.0282(7) Uani 1 1 d .
C17 C 0.4640(3) 0.64139(17) 0.06923(18) 0.0262(7) Uani 1 1 d .
C18 C 0.3331(3) 0.66831(17) 0.05644(18) 0.0238(6) Uani 1 1 d .
C19 C 0.2521(3) 0.69004(15) 0.11549(16) 0.0199(6) Uani 1 1 d .
C20 C -0.1195(3) 0.57458(15) 0.21594(16) 0.0182(6) Uani 1 1 d .
C21 C -0.1909(3) 0.51187(15) 0.24053(17) 0.0204(6) Uani 1 1 d .
C22 C -0.2484(3) 0.46303(16) 0.19067(17) 0.0234(6) Uani 1 1 d .
C23 C -0.2345(3) 0.47579(16) 0.11568(18) 0.0249(7) Uani 1 1 d .
C24 C -0.1629(3) 0.53713(17) 0.09064(18) 0.0246(6) Uani 1 1 d .
C25 C -0.1070(3) 0.58630(16) 0.14004(17) 0.0219(6) Uani 1 1 d .
C26 C -0.1472(3) 0.63378(14) 0.36169(16) 0.0172(6) Uani 1 1 d .
C27 C -0.2875(3) 0.63817(16) 0.35311(17) 0.0202(6) Uani 1 1 d .
C28 C -0.3715(3) 0.64919(16) 0.41331(18) 0.0227(6) Uani 1 1 d .
C29 C -0.3160(3) 0.65631(15) 0.48330(18) 0.0225(6) Uani 1 1 d .
C30 C -0.1758(3) 0.65138(16) 0.49280(17) 0.0221(6) Uani 1 1 d .
C31 C -0.0911(3) 0.64028(15) 0.43229(16) 0.0187(6) Uani 1 1 d .
C32 C 0.1988(3) 0.55103(15) 0.30042(17) 0.0194(6) Uani 1 1 d .
C33 C 0.1391(3) 0.50393(16) 0.36115(18) 0.0252(7) Uani 1 1 d .
C34 C 0.2068(3) 0.50797(17) 0.22852(18) 0.0256(7) Uani 1 1 d .
N1 N 0.1219(2) 0.62221(13) 0.29281(13) 0.0174(5) Uani 1 1 d .
O1 O -0.0351(2) 0.83202(13) 0.38985(13) 0.0322(5) Uani 1 1 d .
P1 P 0.18789(7) 0.70443(4) 0.26333(4) 0.01527(17) Uani 1 1 d .
P2 P -0.04543(7) 0.64113(4) 0.27900(4) 0.01509(17) Uani 1 1 d .
S1 S -0.21930(7) 0.76529(4) 0.20234(5) 0.02375(19) Uani 1 1 d .
S2 S 0.05735(7) 0.84857(4) 0.17660(4) 0.01880(17) Uani 1 1 d .
Co1 Co -0.01130(4) 0.75601(2) 0.24615(3) 0.01507(14) Uani 1 1 d .

loop_
_atom_site_aniso_label
_atom_site_aniso_U_11
_atom_site_aniso_U_22
_atom_site_aniso_U_33
_atom_site_aniso_U_23
_atom_site_aniso_U_13
_atom_site_aniso_U_12
C1 0.0251(14) 0.0170(13) 0.0208(16) 0.0043(12) 0.0021(12) 0.0031(11)
C2 0.0229(14) 0.0125(13) 0.0149(14) -0.0024(10) -0.0026(11) 0.0037(10)
C3 0.0221(14) 0.0206(14) 0.0245(16) -0.0005(12) -0.0044(12) 0.0007(11)
C4 0.0292(15) 0.0191(14) 0.0173(15) -0.0008(12) -0.0071(12) 0.0062(12)
C5 0.0334(16) 0.0186(14) 0.0191(16) 0.0027(12) -0.0010(12) 0.0065(12)
C6 0.0299(16) 0.0176(14) 0.0214(16) 0.0013(12) -0.0002(12) 0.0007(12)
C7 0.0273(15) 0.0133(13) 0.0147(15) -0.0010(11) -0.0018(11) 0.0008(11)
C8 0.0178(14) 0.0147(13) 0.0191(16) 0.0005(11) -0.0020(11) 0.0031(10)
C9 0.0196(14) 0.0275(15) 0.0197(16) -0.0013(13) -0.0011(11) -0.0011(12)
C10 0.0267(16) 0.0306(16) 0.0197(17) -0.0027(13) 0.0009(13) 0.0013(12)
C11 0.0300(16) 0.0236(15) 0.0276(18) -0.0092(13) -0.0077(13) -0.0009(12)
C12 0.0389(18) 0.0272(16) 0.031(2) 0.0024(14) -0.0103(15) -0.0136(14)
C13 0.0363(17) 0.0248(16) 0.0208(17) 0.0045(13) -0.0072(13) -0.0097(13)
C14 0.0245(14) 0.0150(13) 0.0182(15) 0.0010(11) -0.0049(11) -0.0002(11)
C15 0.0181(14) 0.0331(17) 0.0224(17) -0.0013(13) -0.0040(12) 0.0007(12)
C16 0.0220(15) 0.0353(17) 0.0272(18) -0.0034(14) 0.0015(13) 0.0059(13)
C17 0.0277(16) 0.0281(16) 0.0230(17) -0.0060(13) 0.0066(13) 0.0028(12)
C18 0.0302(16) 0.0230(15) 0.0181(16) -0.0017(12) 0.0012(12) 0.0018(12)
C19 0.0247(14) 0.0156(13) 0.0193(16) 0.0001(11) -0.0012(11) -0.0002(11)
C20 0.0200(13) 0.0178(13) 0.0168(15) 0.0006(11) -0.0009(11) 0.0030(10)
C21 0.0236(14) 0.0167(13) 0.0209(16) 0.0019(11) -0.0021(12) 0.0000(11)
C22 0.0286(15) 0.0174(14) 0.0242(17) -0.0007(12) -0.0023(12) -0.0025(12)
C23 0.0297(16) 0.0193(14) 0.0257(17) -0.0078(12) -0.0066(13) -0.0007(12)
C24 0.0284(16) 0.0261(15) 0.0193(16) -0.0035(13) -0.0002(12) -0.0005(12)
C25 0.0220(14) 0.0211(14) 0.0226(16) 0.0002(12) 0.0016(12) -0.0032(11)
C26 0.0233(14) 0.0101(12) 0.0183(15) 0.0032(10) -0.0030(11) -0.0001(10)
C27 0.0196(14) 0.0224(14) 0.0184(16) 0.0018(12) -0.0028(11) 0.0005(11)
C28 0.0201(14) 0.0248(15) 0.0232(17) -0.0016(12) 0.0018(12) 0.0020(11)
C29 0.0268(15) 0.0171(14) 0.0235(17) -0.0008(12) 0.0048(12) 0.0007(11)
C30 0.0304(16) 0.0195(14) 0.0165(15) 0.0011(11) 0.0007(12) -0.0048(11)
C31 0.0207(14) 0.0160(13) 0.0194(15) 0.0014(11) 0.0001(11) -0.0013(10)
C32 0.0209(14) 0.0156(13) 0.0216(16) -0.0021(11) -0.0023(11) 0.0044(11)
C33 0.0321(16) 0.0185(14) 0.0250(17) 0.0037(12) 0.0009(13) 0.0060(12)
C34 0.0322(16) 0.0187(14) 0.0258(17) -0.0019(13) -0.0007(13) 0.0062(12)
N1 0.0188(11) 0.0160(11) 0.0174(13) -0.0008(9) -0.0018(9) 0.0003(9)
O1 0.0470(14) 0.0299(12) 0.0196(12) -0.0053(10) 0.0001(10) 0.0082(10)
P1 0.0174(3) 0.0137(3) 0.0148(4) 0.0011(3) -0.0016(3) 0.0009(2)
P2 0.0174(3) 0.0129(3) 0.0149(4) 0.0011(3) -0.0021(3) 0.0003(2)
S1 0.0194(3) 0.0199(4) 0.0320(4) 0.0096(3) -0.0054(3) -0.0023(3)
S2 0.0197(3) 0.0161(3) 0.0206(4) 0.0052(3) -0.0007(3) -0.0010(2)
Co1 0.0173(2) 0.0129(2) 0.0151(3) 0.00183(17) -0.00134(18) 0.00068(16)

loop_
_atom_type_symbol
_atom_type_description
_atom_type_scat_dispersion_real
_atom_type_scat_dispersion_imag
_atom_type_scat_source
C C 0.0181 0.0091 'International Tables Vol C Tables 4.2.6.8 and 6.1.1.4'
H H 0.0000 0.0000 'International Tables Vol C Tables 4.2.6.8 and 6.1.1.4'
N N 0.0311 0.0180 'International Tables Vol C Tables 4.2.6.8 and 6.1.1.4'
O O 0.0492 0.0322 'International Tables Vol C Tables 4.2.6.8 and 6.1.1.4'
P P 0.2955 0.4335 'International Tables Vol C Tables 4.2.6.8 and 6.1.1.4'
S S 0.3331 0.5567 'International Tables Vol C Tables 4.2.6.8 and 6.1.1.4'
Co Co -2.3653 3.6143 'International Tables Vol C Tables 4.2.6.8 and 6.1.1.4'

loop_
_geom_angle_atom_site_label_1
_geom_angle_atom_site_label_2
_geom_angle_atom_site_label_3
_geom_angle
O1 C1 Co1 175.3(3)
C3 C2 C7 119.7(3)
C3 C2 S1 120.2(2)
C7 C2 S1 120.1(2)
C4 C3 C2 120.4(3)
C3 C4 C5 119.7(3)
C6 C5 C4 120.5(3)
C5 C6 C7 120.4(3)
C2 C7 S2 119.5(2)
C6 C7 C2 119.3(3)
C6 C7 S2 121.1(2)
C9 C8 C13 118.5(3)
C9 C8 P1 121.6(2)
C13 C8 P1 119.2(2)
C10 C9 C8 120.9(3)
C11 C10 C9 119.7(3)
C12 C11 C10 120.4(3)
C11 C12 C13 120.1(3)
C12 C13 C8 120.4(3)
C15 C14 P1 121.5(2)
C19 C14 C15 119.3(3)
C19 C14 P1 119.0(2)
C16 C15 C14 120.7(3)
C17 C16 C15 120.0(3)
C16 C17 C18 120.0(3)
C19 C18 C17 120.0(3)
C14 C19 C18 120.1(3)
C21 C20 P2 122.4(2)
C25 C20 C21 118.7(3)
C25 C20 P2 118.9(2)
C22 C21 C20 120.7(3)
C21 C22 C23 119.6(3)
C22 C23 C24 120.3(3)
C25 C24 C23 120.3(3)
C24 C25 C20 120.4(3)
C27 C26 C31 119.1(3)
C27 C26 P2 116.9(2)
C31 C26 P2 122.4(2)
C28 C27 C26 120.8(3)
C27 C28 C29 120.2(3)
C28 C29 C30 119.6(3)
C29 C30 C31 120.3(3)
C30 C31 C26 120.0(3)
C33 C32 C34 110.9(2)
N1 C32 C33 110.8(2)
N1 C32 C34 112.9(2)
C32 N1 P1 125.88(18)
C32 N1 P2 132.39(19)
P2 N1 P1 98.36(12)
C8 P1 C14 104.82(13)
C8 P1 P2 127.23(10)
C8 P1 Co1 118.59(9)
C14 P1 P2 123.03(10)
C14 P1 Co1 121.81(10)
N1 P1 C8 108.04(13)
N1 P1 C14 107.51(12)
N1 P1 Co1 94.42(8)
Co1 P1 P2 53.95(3)
C20 P2 P1 125.56(9)
C20 P2 Co1 121.42(10)
C26 P2 C20 104.62(13)
C26 P2 P1 128.09(10)
C26 P2 Co1 112.37(9)
N1 P2 C20 110.25(12)
N1 P2 C26 113.56(13)
N1 P2 Co1 94.77(8)
Co1 P2 P1 53.92(2)
C2 S1 Co1 104.58(10)
C7 S2 Co1 104.37(10)
C1 Co1 P1 97.25(10)
C1 Co1 P2 99.27(9)
C1 Co1 S1 102.78(10)
C1 Co1 S2 101.67(9)
P1 Co1 P2 72.13(3)
P1 Co1 S1 156.06(4)
P1 Co1 S2 97.56(3)
P2 Co1 S1 91.63(3)
P2 Co1 S2 157.70(3)
S1 Co1 S2 91.16(3)

loop_
_geom_bond_atom_site_label_1
_geom_bond_atom_site_label_2
_geom_bond_distance
C2 C3 1.400(4)
C2 C7 1.400(4)
C3 C4 1.386(4)
C4 C5 1.389(4)
C5 C6 1.385(4)
C6 C7 1.398(4)
C8 C9 1.393(4)
C8 C13 1.403(4)
C9 C10 1.389(5)
C10 C11 1.383(5)
C11 C12 1.381(5)
C12 C13 1.389(5)
C14 C15 1.393(4)
C14 C19 1.390(4)
C15 C16 1.383(4)
C16 C17 1.382(5)
C17 C18 1.392(4)
C18 C19 1.391(4)
C20 C21 1.406(4)
C20 C25 1.397(4)
C21 C22 1.383(4)
C22 C23 1.385(5)
C23 C24 1.390(4)
C24 C25 1.375(4)
C26 C27 1.387(4)
C26 C31 1.396(4)
C27 C28 1.383(4)
C28 C29 1.385(5)
C29 C30 1.389(4)
C30 C31 1.391(4)
C32 C33 1.511(4)
C32 C34 1.520(4)
N1 C32 1.499(3)
O1 C1 1.135(4)
P1 C8 1.804(3)
P1 C14 1.809(3)
P1 N1 1.708(2)
P1 P2 2.5758(10)
P2 C20 1.811(3)
P2 C26 1.807(3)
P2 N1 1.695(2)
S1 C2 1.745(3)
S2 C7 1.753(3)
Co1 C1 1.822(3)
Co1 P1 2.1871(8)
Co1 P2 2.1880(9)
Co1 S1 2.1943(9)
Co1 S2 2.2023(8)
